data_4077743
loop_
_publ_author_name
'Doherty, Simon'
'Waugh, Mark'
'Scanlan, Tom H.'
'Elsegood, Mark R. J.'
'Clegg, William'

_publ_section_title
;
 Regioselective Addition of Tris(dialkylamino) Phosphines to
 [Fe2(CO)6(\m-PPh2){\m-\h1:\h2-(H)CCCH2}]:&#x00A0; Novel P&#x2212;C
 Coupling Reactions and Unusual Hydrocarbyl Rearrangements
;
_journal_issue 4
_journal_name_full Organometallics
_journal_page_first 679
_journal_paper_doi 10.1021/om980757n
_journal_volume 18
_journal_year 1999
_chemical_formula_sum 'C33 H43 Fe2 N3 O6 P2'
_chemical_formula_weight 751.34
_chemical_name_systematic
;
 ?
;
_space_group_IT_number 15
_symmetry_cell_setting monoclinic
_symmetry_space_group_name_Hall '-C 2yc'
_symmetry_space_group_name_H-M 'C 1 2/c 1'
_atom_sites_solution_hydrogens 'geom except H1A&B coords freely refined'
_atom_sites_solution_primary direct
_atom_sites_solution_secondary difmap
_audit_creation_method SHELXL-97
_cell_angle_alpha 90.00
_cell_angle_beta 95.183(6)
_cell_angle_gamma 90.00
_cell_formula_units_Z 8
_cell_length_a 16.136(4)
_cell_length_b 14.227(3)
_cell_length_c 31.614(7)
_cell_measurement_reflns_used 11531
_cell_measurement_temperature 173(2)
_cell_measurement_theta_max 28.74
_cell_measurement_theta_min 2.24
_cell_volume 7228(3)
_computing_cell_refinement 'local programs'
_computing_data_collection 'Bruker SMART'
_computing_data_reduction 'Bruker SAINT'
_computing_molecular_graphics 'Bruker SHELXTL'
_computing_publication_material 'SHELXTL and local programs'
_computing_structure_refinement 'Bruker SHELXTL'
_computing_structure_solution 'Bruker SHELXTL'
_diffrn_ambient_temperature 173(2)
_diffrn_measured_fraction_theta_full 0.476
_diffrn_measured_fraction_theta_max 0.435
_diffrn_measurement_device_type 'Bruker SMART CCD diffractometer'
_diffrn_measurement_method '\w rotation with narrow frames'
_diffrn_radiation_monochromator graphite
_diffrn_radiation_source 'fine-focus sealed tube'
_diffrn_radiation_type MoK\a
_diffrn_radiation_wavelength 0.71073
_diffrn_reflns_av_R_equivalents 0.0351
_diffrn_reflns_av_sigmaI/netI 0.0504
_diffrn_reflns_limit_h_max 21
_diffrn_reflns_limit_h_min -12
_diffrn_reflns_limit_k_max 18
_diffrn_reflns_limit_k_min -19
_diffrn_reflns_limit_l_max 41
_diffrn_reflns_limit_l_min -42
_diffrn_reflns_number 22491
_diffrn_reflns_theta_full 26.00
_diffrn_reflns_theta_max 28.86
_diffrn_reflns_theta_min 1.91
_diffrn_standards_decay_% 0
_diffrn_standards_number 0
_exptl_absorpt_coefficient_mu 0.936
_exptl_absorpt_correction_T_max 0.862
_exptl_absorpt_correction_T_min 0.731
_exptl_absorpt_correction_type empirical
_exptl_crystal_colour red
_exptl_crystal_density_diffrn 1.381
_exptl_crystal_density_method 'not measured'
_exptl_crystal_description block
_exptl_crystal_F_000 3136
_exptl_crystal_size_max 0.38
_exptl_crystal_size_mid 0.33
_exptl_crystal_size_min 0.15
_refine_diff_density_max 0.783
_refine_diff_density_min -0.383
_refine_diff_density_rms 0.066
_refine_ls_extinction_method none
_refine_ls_goodness_of_fit_ref 1.012
_refine_ls_hydrogen_treatment mixed
_refine_ls_matrix_type full
_refine_ls_number_parameters 427
_refine_ls_number_reflns 8578
_refine_ls_number_restraints 0
_refine_ls_restrained_S_all 1.012
_refine_ls_R_factor_all 0.0655
_refine_ls_R_factor_gt 0.0392
_refine_ls_shift/su_max 0.001
_refine_ls_shift/su_mean 0.000
_refine_ls_structure_factor_coef Fsqd
_refine_ls_weighting_details 'w=1/[\s^2^(Fo^2^)+(0.0503P)^2^+0.0000P] where P=(Fo^2^+2Fc^2^)/3'
_refine_ls_weighting_scheme calc
_refine_ls_wR_factor_gt 0.0871
_refine_ls_wR_factor_ref 0.0963
_reflns_number_gt 6277
_reflns_number_total 8578
_reflns_threshold_expression >2sigma(I)
_cod_data_source_file om980757n.cif
_cod_data_source_block compound_7b
_cod_depositor_comments
;
The following automatic conversions were performed:

'_refine_ls_weighting_scheme' value 'calc
w=1/[\s^2^(Fo^2^)+(0.0503P)^2^+0.0000P] where P=(Fo^2^+2Fc^2^)/3' was
changed to 'calc'. New tag '_refine_ls_weighting_details' was
created. The value of the new tag was set to
'w=1/[\s^2^(Fo^2^)+(0.0503P)^2^+0.0000P] where P=(Fo^2^+2Fc^2^)/3'.

Automatic conversion script
Id: cif_fix_values 3143 2015-03-26 13:38:13Z robertas 
;
_cod_original_sg_symbol_H-M 'C 2/c'
_cod_database_code 4077743

loop_
_symmetry_equiv_pos_as_xyz
'x, y, z'
'-x, y, -z+1/2'
'x+1/2, y+1/2, z'
'-x+1/2, y+1/2, -z+1/2'
'-x, -y, -z'
'x, -y, z-1/2'
'-x+1/2, -y+1/2, -z'
'x+1/2, -y+1/2, z-1/2'

loop_
_atom_site_label
_atom_site_type_symbol
_atom_site_fract_x
_atom_site_fract_y
_atom_site_fract_z
_atom_site_U_iso_or_equiv
_atom_site_adp_type
_atom_site_occupancy
_atom_site_calc_flag
_atom_site_refinement_flags
Fe1 Fe 0.22758(2) 0.94340(2) 0.167340(10) 0.02505(9) Uani 1 d .
Fe2 Fe 0.256341(18) 0.86874(2) 0.092931(10) 0.02094(9) Uani 1 d .
C1 C 0.10513(15) 0.90175(17) 0.14246(8) 0.0273(5) Uani 1 d .
H1A H 0.0855(15) 0.9512(17) 0.1278(8) 0.033 Uiso 1 d .
H1B H 0.0716(15) 0.8755(16) 0.1616(8) 0.033 Uiso 1 d .
C2 C 0.16246(13) 0.84034(15) 0.12602(6) 0.0221(4) Uani 1 d .
C3 C 0.16412(13) 0.74115(15) 0.13741(7) 0.0240(5) Uani 1 d .
H3 H 0.1214 0.7122 0.1516 0.029 Uiso 1 calc R
C4 C 0.23127(13) 0.69349(14) 0.12614(7) 0.0232(5) Uani 1 d .
O1 O 0.28824(9) 0.73698(10) 0.10652(5) 0.0258(3) Uani 1 d .
P1 P 0.24166(4) 0.56797(4) 0.132494(18) 0.02347(13) Uani 1 d .
N1 N 0.17608(11) 0.52836(13) 0.16461(6) 0.0275(4) Uani 1 d .
C5 C 0.10855(17) 0.46098(18) 0.15253(9) 0.0425(7) Uani 1 d .
H5A H 0.1084 0.4465 0.1219 0.051 Uiso 1 calc R
H5B H 0.0546 0.4906 0.1570 0.051 Uiso 1 calc R
C6 C 0.1167(2) 0.3704(2) 0.17740(11) 0.0677(10) Uani 1 d .
H6A H 0.1689 0.3391 0.1721 0.102 Uiso 1 calc R
H6B H 0.0697 0.3291 0.1685 0.102 Uiso 1 calc R
H6C H 0.1167 0.3840 0.2078 0.102 Uiso 1 calc R
C7 C 0.18621(17) 0.55743(18) 0.20938(8) 0.0391(6) Uani 1 d .
H7A H 0.2276 0.6089 0.2125 0.047 Uiso 1 calc R
H7B H 0.2088 0.5038 0.2268 0.047 Uiso 1 calc R
C8 C 0.10716(19) 0.5902(2) 0.22652(9) 0.0530(7) Uani 1 d .
H8A H 0.0842 0.6434 0.2096 0.080 Uiso 1 calc R
H8B H 0.1191 0.6099 0.2562 0.080 Uiso 1 calc R
H8C H 0.0667 0.5387 0.2250 0.080 Uiso 1 calc R
N2 N 0.22279(12) 0.52405(12) 0.08500(6) 0.0289(4) Uani 1 d .
C9 C 0.17568(16) 0.57529(17) 0.04946(8) 0.0373(6) Uani 1 d .
H9A H 0.2033 0.5649 0.0231 0.045 Uiso 1 calc R
H9B H 0.1777 0.6435 0.0557 0.045 Uiso 1 calc R
C10 C 0.08660(18) 0.5455(3) 0.04194(10) 0.0631(9) Uani 1 d .
H10A H 0.0839 0.4780 0.0359 0.095 Uiso 1 calc R
H10B H 0.0596 0.5803 0.0177 0.095 Uiso 1 calc R
H10C H 0.0579 0.5588 0.0673 0.095 Uiso 1 calc R
C11 C 0.25069(18) 0.42910(17) 0.07406(9) 0.0428(7) Uani 1 d .
H11A H 0.2044 0.3962 0.0575 0.051 Uiso 1 calc R
H11B H 0.2645 0.3932 0.1006 0.051 Uiso 1 calc R
C12 C 0.3255(2) 0.4300(2) 0.04864(10) 0.0614(9) Uani 1 d .
H12A H 0.3152 0.4728 0.0244 0.092 Uiso 1 calc R
H12B H 0.3354 0.3664 0.0383 0.092 Uiso 1 calc R
H12C H 0.3745 0.4513 0.0667 0.092 Uiso 1 calc R
N3 N 0.33514(11) 0.54169(13) 0.15355(6) 0.0293(4) Uani 1 d .
C13 C 0.35522(18) 0.44907(19) 0.17333(10) 0.0521(8) Uani 1 d .
H13A H 0.3029 0.4197 0.1809 0.062 Uiso 1 calc R
H13B H 0.3786 0.4082 0.1520 0.062 Uiso 1 calc R
C14 C 0.41389(19) 0.4524(2) 0.21132(10) 0.0665(10) Uani 1 d .
H14A H 0.4680 0.4747 0.2037 0.100 Uiso 1 calc R
H14B H 0.4201 0.3893 0.2236 0.100 Uiso 1 calc R
H14C H 0.3929 0.4953 0.2321 0.100 Uiso 1 calc R
C15 C 0.40755(16) 0.5920(2) 0.13944(10) 0.0509(8) Uani 1 d .
H15A H 0.3914 0.6217 0.1116 0.061 Uiso 1 calc R
H15B H 0.4522 0.5460 0.1354 0.061 Uiso 1 calc R
C16 C 0.4412(2) 0.6666(3) 0.17018(14) 0.0891(14) Uani 1 d .
H16A H 0.3973 0.7123 0.1745 0.134 Uiso 1 calc R
H16B H 0.4880 0.6987 0.1587 0.134 Uiso 1 calc R
H16C H 0.4603 0.6373 0.1974 0.134 Uiso 1 calc R
C17 C 0.22060(16) 0.86270(16) 0.21046(8) 0.0336(6) Uani 1 d .
O17 O 0.21681(14) 0.81166(13) 0.23821(6) 0.0525(5) Uani 1 d .
C18 C 0.19677(16) 1.04946(17) 0.19123(8) 0.0361(6) Uani 1 d .
O18 O 0.17642(13) 1.11925(13) 0.20535(6) 0.0557(6) Uani 1 d .
C19 C 0.33784(16) 0.93870(16) 0.17479(8) 0.0333(6) Uani 1 d .
O19 O 0.40899(11) 0.93472(13) 0.18272(6) 0.0495(5) Uani 1 d .
C20 C 0.36001(15) 0.88856(15) 0.07830(7) 0.0284(5) Uani 1 d .
O20 O 0.42658(10) 0.90137(12) 0.06927(6) 0.0458(5) Uani 1 d .
C21 C 0.20461(14) 0.85047(14) 0.04302(7) 0.0263(5) Uani 1 d .
O21 O 0.16860(11) 0.83761(12) 0.01039(5) 0.0406(4) Uani 1 d .
P2 P 0.23564(3) 1.01636(4) 0.104555(18) 0.02257(13) Uani 1 d .
C22 C 0.31948(13) 1.10153(14) 0.09921(8) 0.0280(5) Uani 1 d .
C23 C 0.36331(16) 1.14384(16) 0.13366(9) 0.0395(6) Uani 1 d .
H23 H 0.3495 1.1299 0.1616 0.047 Uiso 1 calc R
C24 C 0.42747(17) 1.20667(19) 0.12785(11) 0.0519(8) Uani 1 d .
H24 H 0.4569 1.2358 0.1517 0.062 Uiso 1 calc R
C25 C 0.44820(17) 1.22646(19) 0.08794(11) 0.0558(9) Uani 1 d .
H25 H 0.4925 1.2686 0.0841 0.067 Uiso 1 calc R
C26 C 0.40497(17) 1.18543(18) 0.05335(10) 0.0500(7) Uani 1 d .
H26 H 0.4191 1.1994 0.0255 0.060 Uiso 1 calc R
C27 C 0.34031(15) 1.12318(17) 0.05918(9) 0.0379(6) Uani 1 d .
H27 H 0.3102 1.0954 0.0352 0.045 Uiso 1 calc R
C28 C 0.14702(13) 1.08582(14) 0.08170(7) 0.0234(5) Uani 1 d .
C29 C 0.14126(15) 1.18105(16) 0.09036(8) 0.0339(6) Uani 1 d .
H29 H 0.1845 1.2107 0.1079 0.041 Uiso 1 calc R
C30 C 0.07359(15) 1.23370(16) 0.07397(9) 0.0388(6) Uani 1 d .
H30 H 0.0707 1.2988 0.0803 0.047 Uiso 1 calc R
C31 C 0.01007(15) 1.19132(16) 0.04832(8) 0.0327(5) Uani 1 d .
H31 H -0.0365 1.2271 0.0370 0.039 Uiso 1 calc R
C32 C 0.01518(14) 1.09680(17) 0.03933(7) 0.0307(5) Uani 1 d .
H32 H -0.0280 1.0676 0.0216 0.037 Uiso 1 calc R
C33 C 0.08272(14) 1.04373(15) 0.05599(7) 0.0271(5) Uani 1 d .
H33 H 0.0851 0.9785 0.0498 0.033 Uiso 1 calc R

loop_
_atom_site_aniso_label
_atom_site_aniso_U_11
_atom_site_aniso_U_22
_atom_site_aniso_U_33
_atom_site_aniso_U_23
_atom_site_aniso_U_13
_atom_site_aniso_U_12
Fe1 0.02665(18) 0.02206(17) 0.02591(17) -0.00211(13) -0.00054(14) 0.00185(13)
Fe2 0.01840(16) 0.01750(15) 0.02705(16) 0.00006(12) 0.00275(13) 0.00014(12)
C1 0.0245(12) 0.0252(12) 0.0327(12) 0.0021(10) 0.0050(10) 0.0011(10)
C2 0.0179(11) 0.0244(11) 0.0235(10) -0.0001(9) -0.0013(9) -0.0021(9)
C3 0.0212(11) 0.0237(11) 0.0271(11) 0.0014(9) 0.0015(9) -0.0042(9)
C4 0.0216(11) 0.0190(10) 0.0285(11) 0.0004(9) -0.0005(9) -0.0037(9)
O1 0.0230(8) 0.0179(7) 0.0371(9) 0.0007(6) 0.0060(7) 0.0005(6)
P1 0.0225(3) 0.0180(3) 0.0298(3) 0.0028(2) 0.0019(2) -0.0012(2)
N1 0.0274(10) 0.0256(10) 0.0294(10) 0.0037(8) 0.0013(8) -0.0060(8)
C5 0.0426(16) 0.0435(15) 0.0423(15) -0.0006(12) 0.0086(13) -0.0223(12)
C6 0.090(3) 0.0396(17) 0.077(2) 0.0014(16) 0.028(2) -0.0300(17)
C7 0.0479(16) 0.0407(15) 0.0286(12) 0.0054(11) 0.0028(12) -0.0092(12)
C8 0.066(2) 0.0572(18) 0.0386(15) 0.0036(14) 0.0199(15) 0.0015(16)
N2 0.0338(11) 0.0193(9) 0.0336(10) -0.0010(8) 0.0027(9) -0.0005(8)
C9 0.0431(15) 0.0330(14) 0.0354(13) -0.0017(11) 0.0019(12) 0.0005(11)
C10 0.0432(19) 0.092(3) 0.0528(19) 0.0062(17) -0.0041(15) 0.0021(16)
C11 0.0573(18) 0.0262(13) 0.0453(15) -0.0014(11) 0.0076(14) 0.0029(12)
C12 0.073(2) 0.0507(19) 0.063(2) -0.0084(15) 0.0208(18) 0.0197(16)
N3 0.0219(10) 0.0255(10) 0.0404(11) 0.0065(8) 0.0016(9) 0.0028(8)
C13 0.0436(17) 0.0421(16) 0.069(2) 0.0184(14) -0.0058(15) 0.0045(13)
C14 0.0491(19) 0.090(3) 0.061(2) 0.0341(18) 0.0050(16) 0.0182(17)
C15 0.0239(14) 0.0518(17) 0.078(2) 0.0274(16) 0.0109(14) 0.0061(12)
C16 0.053(2) 0.067(2) 0.139(4) 0.024(2) -0.033(2) -0.0286(18)
C17 0.0394(15) 0.0293(13) 0.0314(12) -0.0068(11) -0.0008(11) 0.0031(11)
O17 0.0816(15) 0.0423(11) 0.0330(10) 0.0098(9) 0.0015(10) -0.0021(10)
C18 0.0438(16) 0.0331(14) 0.0305(13) -0.0008(11) -0.0013(12) 0.0044(11)
O18 0.0813(16) 0.0377(11) 0.0476(11) -0.0128(9) 0.0031(11) 0.0203(10)
C19 0.0354(15) 0.0257(12) 0.0374(13) -0.0004(10) -0.0045(11) -0.0015(10)
O19 0.0296(11) 0.0537(12) 0.0624(13) 0.0001(10) -0.0114(9) 0.0024(9)
C20 0.0291(13) 0.0169(11) 0.0396(13) 0.0015(9) 0.0058(11) 0.0020(9)
O20 0.0279(10) 0.0355(10) 0.0767(14) 0.0047(9) 0.0202(9) 0.0019(8)
C21 0.0237(12) 0.0211(11) 0.0347(13) 0.0013(9) 0.0064(10) 0.0008(9)
O21 0.0414(11) 0.0464(11) 0.0325(9) -0.0057(8) -0.0045(8) 0.0013(8)
P2 0.0202(3) 0.0183(3) 0.0287(3) -0.0010(2) -0.0008(2) 0.0000(2)
C22 0.0211(11) 0.0165(10) 0.0457(14) 0.0009(10) -0.0007(10) -0.0001(9)
C23 0.0338(14) 0.0282(13) 0.0541(16) 0.0003(11) -0.0089(13) -0.0047(11)
C24 0.0379(16) 0.0329(15) 0.081(2) 0.0028(15) -0.0182(16) -0.0094(12)
C25 0.0309(15) 0.0340(15) 0.101(3) 0.0151(16) -0.0015(17) -0.0093(12)
C26 0.0396(16) 0.0383(15) 0.074(2) 0.0144(14) 0.0126(15) -0.0043(13)
C27 0.0353(14) 0.0288(13) 0.0495(15) 0.0028(11) 0.0033(12) -0.0037(11)
C28 0.0231(11) 0.0207(10) 0.0264(11) 0.0007(9) 0.0021(9) 0.0012(9)
C29 0.0265(13) 0.0258(12) 0.0475(15) -0.0070(11) -0.0074(11) -0.0011(10)
C30 0.0347(14) 0.0202(11) 0.0599(17) -0.0061(11) -0.0045(13) 0.0043(10)
C31 0.0279(13) 0.0300(13) 0.0394(13) 0.0007(10) -0.0015(11) 0.0086(10)
C32 0.0265(12) 0.0345(13) 0.0294(12) -0.0064(10) -0.0064(10) 0.0044(10)
C33 0.0280(12) 0.0243(11) 0.0287(11) -0.0063(9) 0.0004(10) 0.0033(9)

loop_
_atom_type_symbol
_atom_type_description
_atom_type_scat_dispersion_real
_atom_type_scat_dispersion_imag
_atom_type_scat_source
C C 0.0033 0.0016 'International Tables Vol C Tables 4.2.6.8 and 6.1.1.4'
H H 0.0000 0.0000 'International Tables Vol C Tables 4.2.6.8 and 6.1.1.4'
N N 0.0061 0.0033 'International Tables Vol C Tables 4.2.6.8 and 6.1.1.4'
O O 0.0106 0.0060 'International Tables Vol C Tables 4.2.6.8 and 6.1.1.4'
P P 0.1023 0.0942 'International Tables Vol C Tables 4.2.6.8 and 6.1.1.4'
Fe Fe 0.3463 0.8444 'International Tables Vol C Tables 4.2.6.8 and 6.1.1.4'

loop_
_geom_angle_atom_site_label_1
_geom_angle_atom_site_label_2
_geom_angle_atom_site_label_3
_geom_angle
C19 Fe1 C18 106.92(11)
C19 Fe1 C17 90.35(11)
C18 Fe1 C17 100.44(11)
C19 Fe1 C1 156.67(10)
C18 Fe1 C1 96.12(11)
C17 Fe1 C1 89.02(10)
C19 Fe1 C2 118.64(10)
C18 Fe1 C2 133.63(10)
C17 Fe1 C2 87.98(9)
C1 Fe1 C2 38.03(8)
C19 Fe1 P2 89.85(8)
C18 Fe1 P2 91.37(8)
C17 Fe1 P2 167.59(7)
C1 Fe1 P2 85.91(7)
C2 Fe1 P2 81.05(6)
C19 Fe1 Fe2 81.34(8)
C18 Fe1 Fe2 142.40(8)
C17 Fe1 Fe2 116.40(8)
C1 Fe1 Fe2 78.10(7)
C2 Fe1 Fe2 46.50(6)
P2 Fe1 Fe2 51.43(2)
C21 Fe2 C20 99.89(11)
C21 Fe2 C2 97.05(10)
C20 Fe2 C2 162.19(9)
C21 Fe2 O1 98.59(8)
C20 Fe2 O1 88.54(8)
C2 Fe2 O1 83.53(8)
C21 Fe2 P2 103.34(7)
C20 Fe2 P2 93.04(7)
C2 Fe2 P2 88.33(6)
O1 Fe2 P2 157.38(5)
C21 Fe2 Fe1 139.06(8)
C20 Fe2 Fe1 113.93(7)
C2 Fe2 Fe1 53.49(6)
O1 Fe2 Fe1 104.41(5)
P2 Fe2 Fe1 54.557(18)
C2 C1 Fe1 72.05(13)
C1 C2 C3 120.6(2)
C1 C2 Fe2 129.46(17)
C3 C2 Fe2 109.52(15)
C1 C2 Fe1 69.91(13)
C3 C2 Fe1 120.57(14)
Fe2 C2 Fe1 80.00(7)
C4 C3 C2 114.70(19)
O1 C4 C3 120.06(18)
O1 C4 P1 117.28(15)
C3 C4 P1 122.39(16)
C4 O1 Fe2 111.72(13)
N2 P1 N1 111.30(10)
N2 P1 N3 112.08(10)
N1 P1 N3 107.08(10)
N2 P1 C4 105.63(10)
N1 P1 C4 110.63(10)
N3 P1 C4 110.17(9)
C7 N1 C5 116.59(19)
C7 N1 P1 118.70(15)
C5 N1 P1 124.64(16)
N1 C5 C6 113.1(2)
N1 C7 C8 114.2(2)
C11 N2 C9 114.66(19)
C11 N2 P1 122.12(16)
C9 N2 P1 123.21(15)
N2 C9 C10 113.5(2)
N2 C11 C12 113.2(2)
C15 N3 C13 114.2(2)
C15 N3 P1 119.54(16)
C13 N3 P1 122.23(16)
C14 C13 N3 114.8(2)
N3 C15 C16 113.3(3)
O17 C17 Fe1 179.29(19)
O18 C18 Fe1 177.7(2)
O19 C19 Fe1 175.1(2)
O20 C20 Fe2 179.45(19)
O21 C21 Fe2 178.3(2)
C28 P2 C22 99.38(10)
C28 P2 Fe2 125.71(7)
C22 P2 Fe2 119.93(7)
C28 P2 Fe1 119.38(7)
C22 P2 Fe1 119.13(8)
Fe2 P2 Fe1 74.01(2)
C27 C22 C23 118.6(2)
C27 C22 P2 118.47(18)
C23 C22 P2 123.0(2)
C22 C23 C24 120.6(3)
C25 C24 C23 120.1(3)
C24 C25 C26 120.0(3)
C25 C26 C27 119.8(3)
C22 C27 C26 120.9(3)
C29 C28 C33 118.37(19)
C29 C28 P2 120.85(16)
C33 C28 P2 120.76(16)
C30 C29 C28 121.3(2)
C29 C30 C31 120.0(2)
C32 C31 C30 119.4(2)
C31 C32 C33 120.7(2)
C32 C33 C28 120.3(2)

loop_
_geom_bond_atom_site_label_1
_geom_bond_atom_site_label_2
_geom_bond_distance
Fe1 C19 1.775(3)
Fe1 C18 1.778(3)
Fe1 C17 1.793(3)
Fe1 C1 2.143(2)
Fe1 C2 2.171(2)
Fe1 P2 2.2541(8)
Fe1 Fe2 2.6598(7)
Fe2 C21 1.737(2)
Fe2 C20 1.798(2)
Fe2 C2 1.959(2)
Fe2 O1 1.9807(14)
Fe2 P2 2.1631(7)
C1 C2 1.406(3)
C2 C3 1.456(3)
C3 C4 1.353(3)
C4 O1 1.310(2)
C4 P1 1.803(2)
P1 N2 1.6294(19)
P1 N1 1.6318(19)
P1 N3 1.6360(19)
N1 C7 1.469(3)
N1 C5 1.475(3)
C5 C6 1.510(4)
C7 C8 1.504(4)
N2 C11 1.475(3)
N2 C9 1.489(3)
C9 C10 1.497(4)
C11 C12 1.510(4)
N3 C15 1.473(3)
N3 C13 1.482(3)
C13 C14 1.461(4)
C15 C16 1.507(5)
C17 O17 1.145(3)
C18 O18 1.149(3)
C19 O19 1.154(3)
C20 O20 1.151(3)
C21 O21 1.152(3)
P2 C28 1.832(2)
P2 C22 1.835(2)
C22 C27 1.373(4)
C22 C23 1.382(3)
C23 C24 1.392(4)
C24 C25 1.364(4)
C25 C26 1.373(4)
C26 C27 1.393(4)
C28 C29 1.387(3)
C28 C33 1.394(3)
C29 C30 1.385(3)
C30 C31 1.386(3)
C31 C32 1.379(3)
C32 C33 1.390(3)
